data_7062719
loop_
_publ_author_name
'Bai, Yu-Jun'
'Wang, Xue-Ying'
'Zhu, Si-Kai'
'Zheng, Xiao-Hui'
'Zhang, Sheng-Yong'
'Wang, Ping-An'

_publ_section_title
;
 Chiral cyclopropenimine-catalyzed enantioselective Michael additions
 between benzophenone-imine of glycine esters and \a,\b-unsaturated
 pyrazolamides
;
_journal_issue 40
_journal_name_full 'New Journal of Chemistry'
_journal_page_first 18811
_journal_page_last 18817
_journal_paper_doi 10.1039/D3NJ02537C
_journal_volume 47
_journal_year 2023
_chemical_absolute_configuration unk
_chemical_formula_moiety 'C12 H12 Cl N O3'
_chemical_formula_sum 'C12 H12 Cl N O3'
_chemical_formula_weight 253.68
_space_group_crystal_system orthorhombic
_space_group_IT_number 19
_space_group_name_Hall 'P 2ac 2ab'
_space_group_name_H-M_alt 'P 21 21 21'
_atom_sites_solution_hydrogens geom
_audit_block_doi 10.5517/ccdc.csd.cc29lrsg
_audit_creation_date 2021-09-05
_audit_creation_method
;
Olex2 1.2
(compiled 2018.05.29 svn.r3508 for OlexSys, GUI svn.r5506)
;
_audit_update_record
;
2022-01-08 deposited with the CCDC.	2023-09-18 downloaded from the CCDC.
;
_cell_angle_alpha 90
_cell_angle_beta 90
_cell_angle_gamma 90
_cell_formula_units_Z 4
_cell_length_a 5.78020(10)
_cell_length_b 7.48790(10)
_cell_length_c 27.7844(5)
_cell_measurement_reflns_used 3805
_cell_measurement_temperature 230.00(10)
_cell_measurement_theta_max 72.4380
_cell_measurement_theta_min 6.1130
_cell_volume 1202.55(3)
_computing_cell_refinement 'CrysAlisPro 1.171.41.112a (Rigaku OD, 2021)'
_computing_data_collection 'CrysAlisPro 1.171.41.112a (Rigaku OD, 2021)'
_computing_data_reduction 'CrysAlisPro 1.171.41.112a (Rigaku OD, 2021)'
_computing_molecular_graphics 'Olex2 (Dolomanov et al., 2009)'
_computing_publication_material 'Olex2 (Dolomanov et al., 2009)'
_computing_structure_refinement 'ShelXL (Sheldrick, 2015)'
_diffrn_ambient_environment N~2~
_diffrn_ambient_temperature 230.00(10)
_diffrn_detector 'CCD plate'
_diffrn_detector_area_resol_mean 10.6525
_diffrn_detector_type Atlas
_diffrn_measured_fraction_theta_full 0.999
_diffrn_measured_fraction_theta_max 0.999
_diffrn_measurement_details
;
List of Runs (angles in degrees, time in seconds):

  # Type    Start    End  Width  t~exp~   \w     \q     \k     \f   Frames
#--------------------------------------------------------------------------
  1  \w   -113.00 -51.00   1.00    1.00    --  -40.70 -58.00  40.00   62
  2  \w      1.00  28.00   1.00    1.00    --  -40.70  58.00-178.00   27
  3  \w    -68.00 -17.00   1.00    1.00    --  -40.70  58.00-178.00   51
  4  \w     91.00 117.00   1.00    1.00    --  104.23  58.00-178.00   26
  5  \w     31.00 133.00   1.00    1.00    --  104.23 -58.00  40.00  102
  6  \w    -87.00 -10.00   1.00    1.00    --  -40.70 125.00 -90.00   77
  7  \w     17.00  43.00   1.00    1.00    --   40.70 -58.00  40.00   26
  8  \w     79.00 173.00   1.00    1.00    --  104.23  45.00 120.00   94
  9  \w     31.00 130.00   1.00    1.00    --  104.23 -45.00-180.00   99
 10  \w     72.00 167.00   1.00    1.00    --  104.23  15.00 -60.00   95
;
_diffrn_measurement_device 'four-circle diffractometer'
_diffrn_measurement_device_type 'SuperNova, Dual, Cu at home/near, Atlas'
_diffrn_measurement_method '\w scans'
_diffrn_orient_matrix_type 'CrysAlisPro convention (1999,Acta A55,543-557)'
_diffrn_orient_matrix_UB_11 -0.0397549000
_diffrn_orient_matrix_UB_12 0.1969852000
_diffrn_orient_matrix_UB_13 0.0137789000
_diffrn_orient_matrix_UB_21 -0.2037771000
_diffrn_orient_matrix_UB_22 0.0097639000
_diffrn_orient_matrix_UB_23 -0.0356363000
_diffrn_orient_matrix_UB_31 -0.1670313000
_diffrn_orient_matrix_UB_32 -0.0587460000
_diffrn_orient_matrix_UB_33 0.0401790000
_diffrn_radiation_monochromator mirror
_diffrn_radiation_probe x-ray
_diffrn_radiation_type CuK\a
_diffrn_radiation_wavelength 1.54184
_diffrn_reflns_av_R_equivalents 0.0181
_diffrn_reflns_av_unetI/netI 0.0221
_diffrn_reflns_Laue_measured_fraction_full 0.999
_diffrn_reflns_Laue_measured_fraction_max 0.999
_diffrn_reflns_limit_h_max 6
_diffrn_reflns_limit_h_min -6
_diffrn_reflns_limit_k_max 8
_diffrn_reflns_limit_k_min -8
_diffrn_reflns_limit_l_max 32
_diffrn_reflns_limit_l_min -29
_diffrn_reflns_number 4506
_diffrn_reflns_point_group_measured_fraction_full 0.996
_diffrn_reflns_point_group_measured_fraction_max 0.996
_diffrn_reflns_theta_full 65.931
_diffrn_reflns_theta_max 65.931
_diffrn_reflns_theta_min 6.121
_diffrn_source 'micro-focus sealed X-ray tube'
_diffrn_source_type 'SuperNova (Cu) X-ray Source'
_exptl_absorpt_coefficient_mu 2.798
_exptl_absorpt_correction_T_max 1.00000
_exptl_absorpt_correction_T_min 0.86032
_exptl_absorpt_correction_type multi-scan
_exptl_absorpt_process_details
;
CrysAlisPro 1.171.41.112a (Rigaku Oxford Diffraction, 2021)
Empirical absorption correction using spherical harmonics,
implemented in SCALE3 ABSPACK scaling algorithm.
;
_exptl_crystal_colour colorless
_exptl_crystal_density_diffrn 1.401
_exptl_crystal_description block
_exptl_crystal_F_000 528
_exptl_crystal_size_max 0.11
_exptl_crystal_size_mid 0.1
_exptl_crystal_size_min 0.09
_refine_diff_density_max 0.136
_refine_diff_density_min -0.189
_refine_diff_density_rms 0.041
_refine_ls_abs_structure_details
;
 Flack x determined using 785 quotients [(I+)-(I-)]/[(I+)+(I-)]
 (Parsons, Flack and Wagner, Acta Cryst. B69 (2013) 249-259).
;
_refine_ls_abs_structure_Flack 0.004(6)
_refine_ls_extinction_coef 0.0138(9)
_refine_ls_extinction_expression Fc^*^=kFc[1+0.001xFc^2^\l^3^/sin(2\q)]^-1/4^
_refine_ls_extinction_method 'SHELXL-2014/7 (Sheldrick 2014'
_refine_ls_goodness_of_fit_ref 1.084
_refine_ls_hydrogen_treatment constr
_refine_ls_matrix_type full
_refine_ls_number_parameters 156
_refine_ls_number_reflns 2082
_refine_ls_number_restraints 0
_refine_ls_restrained_S_all 1.084
_refine_ls_R_factor_all 0.0261
_refine_ls_R_factor_gt 0.0251
_refine_ls_shift/su_max 0.000
_refine_ls_shift/su_mean 0.000
_refine_ls_structure_factor_coef Fsqd
_refine_ls_weighting_details 'w=1/[\s^2^(Fo^2^)+(0.0350P)^2^+0.1460P] where P=(Fo^2^+2Fc^2^)/3'
_refine_ls_weighting_scheme calc
_refine_ls_wR_factor_gt 0.0661
_refine_ls_wR_factor_ref 0.0669
_reflns_Friedel_coverage 0.656
_reflns_Friedel_fraction_full 0.992
_reflns_Friedel_fraction_max 0.992
_reflns_number_gt 2021
_reflns_number_total 2082
_reflns_threshold_expression 'I > 2\s(I)'
_cod_data_source_file d3nj02537c2.cif
_cod_data_source_block 1
_cod_depositor_comments 'Adding full bibliography for 7062719--7062720.cif.'
_cod_database_code 7062719
_shelx_shelxl_version_number 2014/7
_shelx_space_group_comment
;
The symmetry employed for this shelxl refinement is uniquely defined
by the following loop, which should always be used as a source of
symmetry information in preference to the above space-group names.
They are only intended as comments.
;
_shelx_estimated_absorpt_t_max 0.787
_shelx_estimated_absorpt_t_min 0.748
_diffrn_oxdiff_digest_frames
;
01156600571559a1b37859f990c3c777b100030f7e1
;
_reflns_odcompleteness_completeness 99.85
_reflns_odcompleteness_iscentric 1
_reflns_odcompleteness_theta 66.97
_olex2_refinement_description
;
1. Fixed Uiso
 At 1.2 times of:
  All C(H) groups, All C(H,H) groups, All N(H) groups
 At 1.5 times of:
  All C(H,H,H) groups
2.a Ternary CH refined with riding coordinates:
 C9(H9), C10(H10)
2.b Secondary CH2 refined with riding coordinates:
 C8(H8A,H8B)
2.c Aromatic/amide H refined with riding coordinates:
 N1(H1), C2(H2), C3(H3), C5(H5), C6(H6)
2.d Idealised Me refined as rotating group:
 C12(H12A,H12B,H12C)
;
_olex2_submission_special_instructions 'No special instructions were received'
_oxdiff_exptl_absorpt_empirical_details
;
Empirical correction (ABSPACK) includes:
- Absorption correction using spherical harmonics
- Frame scaling
;
_oxdiff_exptl_absorpt_empirical_full_max 1.331
_oxdiff_exptl_absorpt_empirical_full_min 0.802

loop_
_space_group_symop_operation_xyz
'x, y, z'
'-x+1/2, -y, z+1/2'
'-x, y+1/2, -z+1/2'
'x+1/2, -y+1/2, -z'

loop_
_atom_site_label
_atom_site_type_symbol
_atom_site_fract_x
_atom_site_fract_y
_atom_site_fract_z
_atom_site_U_iso_or_equiv
_atom_site_adp_type
_atom_site_occupancy
_atom_site_site_symmetry_order
_atom_site_calc_flag
_atom_site_refinement_flags_posn
_atom_site_refinement_flags_adp
_atom_site_refinement_flags_occupancy
_atom_site_disorder_assembly
_atom_site_disorder_group
Cl1 Cl 0.33141(13) 0.62583(8) 0.57098(2) 0.0562(2) Uani 1 1 d . . . . .
O1 O 0.3516(3) 0.0270(2) 0.28179(5) 0.0458(4) Uani 1 1 d . . . . .
O2 O 0.9607(3) 0.4584(3) 0.32438(7) 0.0536(5) Uani 1 1 d . . . . .
O3 O 0.7395(3) 0.7026(2) 0.31867(6) 0.0425(4) Uani 1 1 d . . . . .
N1 N 0.5084(3) 0.3037(3) 0.29379(6) 0.0352(4) Uani 1 1 d . . . . .
H1 H 0.5448 0.3255 0.2640 0.042 Uiso 1 1 calc R . . . .
C1 C 0.4005(4) 0.5407(3) 0.51427(8) 0.0376(5) Uani 1 1 d . . . . .
C2 C 0.2412(4) 0.5554(3) 0.47752(8) 0.0396(5) Uani 1 1 d . . . . .
H2 H 0.0994 0.6137 0.4828 0.048 Uiso 1 1 calc R . . . .
C3 C 0.2916(4) 0.4838(3) 0.43308(8) 0.0367(5) Uani 1 1 d . . . . .
H3 H 0.1834 0.4948 0.4080 0.044 Uiso 1 1 calc R . . . .
C4 C 0.4998(3) 0.3956(3) 0.42459(7) 0.0282(4) Uani 1 1 d . . . . .
C5 C 0.6585(4) 0.3857(3) 0.46200(7) 0.0331(5) Uani 1 1 d . . . . .
H5 H 0.8013 0.3288 0.4568 0.040 Uiso 1 1 calc R . . . .
C6 C 0.6101(4) 0.4587(3) 0.50706(8) 0.0385(5) Uani 1 1 d . . . . .
H6 H 0.7192 0.4518 0.5321 0.046 Uiso 1 1 calc R . . . .
C7 C 0.4120(3) 0.1499(3) 0.30809(7) 0.0327(5) Uani 1 1 d . . . . .
C8 C 0.3882(4) 0.1568(3) 0.36218(7) 0.0325(5) Uani 1 1 d . . . . .
H8A H 0.4342 0.0431 0.3768 0.039 Uiso 1 1 calc R . . . .
H8B H 0.2287 0.1841 0.3716 0.039 Uiso 1 1 calc R . . . .
C9 C 0.5526(3) 0.3071(3) 0.37708(7) 0.0290(4) Uani 1 1 d . . . . .
H9 H 0.7101 0.2558 0.3793 0.035 Uiso 1 1 calc R . . . .
C10 C 0.5469(3) 0.4306(3) 0.33243(7) 0.0294(4) Uani 1 1 d . . . . .
H10 H 0.4169 0.5163 0.3346 0.035 Uiso 1 1 calc R . . . .
C11 C 0.7748(4) 0.5285(3) 0.32491(7) 0.0334(5) Uani 1 1 d . . . . .
C12 C 0.9414(5) 0.8065(4) 0.30559(11) 0.0577(7) Uani 1 1 d . . . . .
H12A H 0.9968 0.7685 0.2743 0.087 Uiso 1 1 calc GR . . . .
H12B H 1.0620 0.7886 0.3294 0.087 Uiso 1 1 calc GR . . . .
H12C H 0.9006 0.9321 0.3044 0.087 Uiso 1 1 calc GR . . . .

loop_
_atom_site_aniso_label
_atom_site_aniso_U_11
_atom_site_aniso_U_22
_atom_site_aniso_U_33
_atom_site_aniso_U_23
_atom_site_aniso_U_13
_atom_site_aniso_U_12
Cl1 0.0797(5) 0.0522(4) 0.0369(3) -0.0087(3) 0.0159(3) -0.0123(3)
O1 0.0524(9) 0.0436(9) 0.0415(9) -0.0141(7) 0.0079(8) -0.0120(8)
O2 0.0270(8) 0.0566(11) 0.0773(13) 0.0148(10) -0.0021(8) -0.0033(8)
O3 0.0434(8) 0.0322(8) 0.0519(9) 0.0028(7) 0.0065(7) -0.0115(7)
N1 0.0367(9) 0.0415(10) 0.0273(9) 0.0034(7) 0.0007(7) -0.0095(8)
C1 0.0495(13) 0.0302(10) 0.0331(11) -0.0015(9) 0.0060(10) -0.0091(10)
C2 0.0380(11) 0.0369(11) 0.0439(12) -0.0033(9) 0.0049(10) 0.0026(10)
C3 0.0336(11) 0.0388(11) 0.0376(11) -0.0016(9) -0.0054(9) 0.0035(9)
C4 0.0289(10) 0.0247(9) 0.0310(10) 0.0020(8) 0.0004(8) -0.0038(8)
C5 0.0320(10) 0.0330(10) 0.0343(10) 0.0038(9) -0.0029(8) -0.0001(9)
C6 0.0436(12) 0.0409(11) 0.0311(10) 0.0037(9) -0.0076(9) -0.0037(10)
C7 0.0309(10) 0.0328(11) 0.0343(11) -0.0007(9) 0.0024(8) -0.0038(9)
C8 0.0376(11) 0.0276(10) 0.0322(10) 0.0020(8) 0.0037(9) -0.0052(9)
C9 0.0278(9) 0.0286(10) 0.0307(10) 0.0027(8) -0.0007(8) 0.0004(8)
C10 0.0251(9) 0.0293(10) 0.0339(11) 0.0041(8) -0.0018(8) -0.0032(8)
C11 0.0323(11) 0.0376(12) 0.0302(11) 0.0033(9) -0.0015(9) -0.0057(10)
C12 0.0570(16) 0.0489(14) 0.0674(17) 0.0047(13) 0.0086(13) -0.0261(14)

loop_
_atom_type_symbol
_atom_type_description
_atom_type_scat_dispersion_real
_atom_type_scat_dispersion_imag
_atom_type_scat_source
C C 0.0181 0.0091 'International Tables Vol C Tables 4.2.6.8 and 6.1.1.4'
H H 0.0000 0.0000 'International Tables Vol C Tables 4.2.6.8 and 6.1.1.4'
N N 0.0311 0.0180 'International Tables Vol C Tables 4.2.6.8 and 6.1.1.4'
O O 0.0492 0.0322 'International Tables Vol C Tables 4.2.6.8 and 6.1.1.4'
Cl Cl 0.3639 0.7018 'International Tables Vol C Tables 4.2.6.8 and 6.1.1.4'

loop_
_citation_id
_citation_doi
_citation_year
1 10.1002/asia.202200131 2022

loop_
_geom_angle_atom_site_label_1
_geom_angle_atom_site_label_2
_geom_angle_atom_site_label_3
_geom_angle
_geom_angle_site_symmetry_1
_geom_angle_site_symmetry_3
_geom_angle_publ_flag
C11 O3 C12 115.80(19) . . ?
C7 N1 H1 123.0 . . ?
C7 N1 C10 114.03(17) . . ?
C10 N1 H1 123.0 . . ?
C2 C1 Cl1 119.09(18) . . ?
C6 C1 Cl1 119.80(17) . . ?
C6 C1 C2 121.1(2) . . ?
C1 C2 H2 120.3 . . ?
C3 C2 C1 119.4(2) . . ?
C3 C2 H2 120.3 . . ?
C2 C3 H3 119.4 . . ?
C2 C3 C4 121.3(2) . . ?
C4 C3 H3 119.4 . . ?
C3 C4 C9 122.11(18) . . ?
C5 C4 C3 117.99(18) . . ?
C5 C4 C9 119.87(18) . . ?
C4 C5 H5 119.4 . . ?
C4 C5 C6 121.26(19) . . ?
C6 C5 H5 119.4 . . ?
C1 C6 C5 118.9(2) . . ?
C1 C6 H6 120.6 . . ?
C5 C6 H6 120.6 . . ?
O1 C7 N1 125.94(19) . . ?
O1 C7 C8 126.36(19) . . ?
N1 C7 C8 107.70(17) . . ?
C7 C8 H8A 111.0 . . ?
C7 C8 H8B 111.0 . . ?
C7 C8 C9 103.75(16) . . ?
H8A C8 H8B 109.0 . . ?
C9 C8 H8A 111.0 . . ?
C9 C8 H8B 111.0 . . ?
C4 C9 C8 115.74(16) . . ?
C4 C9 H9 107.6 . . ?
C4 C9 C10 115.77(16) . . ?
C8 C9 H9 107.6 . . ?
C8 C9 C10 102.09(15) . . ?
C10 C9 H9 107.6 . . ?
N1 C10 C9 101.84(16) . . ?
N1 C10 H10 110.7 . . ?
N1 C10 C11 110.27(17) . . ?
C9 C10 H10 110.7 . . ?
C11 C10 C9 112.29(16) . . ?
C11 C10 H10 110.7 . . ?
O2 C11 O3 124.5(2) . . ?
O2 C11 C10 124.63(19) . . ?
O3 C11 C10 110.90(18) . . ?
O3 C12 H12A 109.5 . . ?
O3 C12 H12B 109.5 . . ?
O3 C12 H12C 109.5 . . ?
H12A C12 H12B 109.5 . . ?
H12A C12 H12C 109.5 . . ?
H12B C12 H12C 109.5 . . ?

loop_
_geom_bond_atom_site_label_1
_geom_bond_atom_site_label_2
_geom_bond_distance
_geom_bond_site_symmetry_2
_geom_bond_publ_flag
Cl1 C1 1.746(2) . ?
O1 C7 1.226(3) . ?
O2 C11 1.196(3) . ?
O3 C11 1.331(3) . ?
O3 C12 1.449(3) . ?
N1 H1 0.8700 . ?
N1 C7 1.340(3) . ?
N1 C10 1.451(3) . ?
C1 C2 1.380(3) . ?
C1 C6 1.373(3) . ?
C2 H2 0.9400 . ?
C2 C3 1.377(3) . ?
C3 H3 0.9400 . ?
C3 C4 1.393(3) . ?
C4 C5 1.388(3) . ?
C4 C9 1.508(3) . ?
C5 H5 0.9400 . ?
C5 C6 1.394(3) . ?
C6 H6 0.9400 . ?
C7 C8 1.510(3) . ?
C8 H8A 0.9800 . ?
C8 H8B 0.9800 . ?
C8 C9 1.531(3) . ?
C9 H9 0.9900 . ?
C9 C10 1.548(3) . ?
C10 H10 0.9900 . ?
C10 C11 1.522(3) . ?
C12 H12A 0.9700 . ?
C12 H12B 0.9700 . ?
C12 H12C 0.9700 . ?

loop_
_geom_torsion_atom_site_label_1
_geom_torsion_atom_site_label_2
_geom_torsion_atom_site_label_3
_geom_torsion_atom_site_label_4
_geom_torsion
_geom_torsion_site_symmetry_1
_geom_torsion_site_symmetry_2
_geom_torsion_site_symmetry_3
_geom_torsion_site_symmetry_4
_geom_torsion_publ_flag
Cl1 C1 C2 C3 -178.08(17) . . . . ?
Cl1 C1 C6 C5 177.66(16) . . . . ?
O1 C7 C8 C9 163.3(2) . . . . ?
N1 C7 C8 C9 -17.5(2) . . . . ?
N1 C10 C11 O2 -62.6(3) . . . . ?
N1 C10 C11 O3 117.0(2) . . . . ?
C1 C2 C3 C4 0.5(3) . . . . ?
C2 C1 C6 C5 -1.5(3) . . . . ?
C2 C3 C4 C5 -1.6(3) . . . . ?
C2 C3 C4 C9 176.4(2) . . . . ?
C3 C4 C5 C6 1.2(3) . . . . ?
C3 C4 C9 C8 -60.8(2) . . . . ?
C3 C4 C9 C10 58.6(3) . . . . ?
C4 C5 C6 C1 0.4(3) . . . . ?
C4 C9 C10 N1 -157.65(16) . . . . ?
C4 C9 C10 C11 84.4(2) . . . . ?
C5 C4 C9 C8 117.2(2) . . . . ?
C5 C4 C9 C10 -123.38(19) . . . . ?
C6 C1 C2 C3 1.1(3) . . . . ?
C7 N1 C10 C9 22.5(2) . . . . ?
C7 N1 C10 C11 141.86(18) . . . . ?
C7 C8 C9 C4 156.30(17) . . . . ?
C7 C8 C9 C10 29.66(19) . . . . ?
C8 C9 C10 N1 -31.03(18) . . . . ?
C8 C9 C10 C11 -148.96(17) . . . . ?
C9 C4 C5 C6 -176.87(19) . . . . ?
C9 C10 C11 O2 50.2(3) . . . . ?
C9 C10 C11 O3 -130.17(18) . . . . ?
C10 N1 C7 O1 175.7(2) . . . . ?
C10 N1 C7 C8 -3.5(2) . . . . ?
C12 O3 C11 O2 6.5(3) . . . . ?
C12 O3 C11 C10 -173.07(18) . . . . ?
